data_4301454
loop_
_publ_author_name
'Margaret-Jane Crawford'
'Konstantin Karaghiosoff'
'Thomas M. Klap\"otke'
'Franz A. Martin'

_publ_contact_author_address
;
Department Chemie
Ludwig-Maximilians Universit\"at
Butenandtstra\&se 5-13 (Haus D)
D-81377 M\"unchen
Bundesrepublik Deutschland
;
_publ_contact_author_email tmk@cup.uni-muenchen.de
_publ_contact_author_fax +49-89-2180-77491
_publ_contact_author_name 'Thomas M. Klapo\"tke'
_publ_contact_author_phone +49-89-2180-77492
_publ_section_title
;
Synthesis and Characterization of 4,5-Dicyano-2H-1,2,3-triazole and Its
Sodium, Ammonium, and Guanidinium Salts
;
_journal_name_full 'Inorganic Chemistry'
_journal_page_first 1731
_journal_page_last 1743
_journal_paper_doi 10.1021/ic801793p
_journal_volume 48
_journal_year 2009
_chemical_formula_moiety 'C H6 N3, C4 N5'
_chemical_formula_sum 'C5 H6 N8'
_chemical_formula_weight 178.16
_chemical_melting_point 135
_chemical_name_common 'Guanidinium 4,5-dicyano-1,2,3-triazolate'
_chemical_name_systematic 'Guanidinium 4,5-dicyano-1,2,3-triazolate'
_space_group_IT_number 9
_symmetry_cell_setting monoclinic
_symmetry_Int_Tables_number 9
_symmetry_space_group_name_Hall 'C -2yc'
_symmetry_space_group_name_H-M 'C 1 c 1'
_atom_sites_solution_hydrogens geom
_atom_sites_solution_primary direct
_atom_sites_solution_secondary difmap
_audit_creation_method SHELXL-97
_cell_angle_alpha 90.00
_cell_angle_beta 106.098(7)
_cell_angle_gamma 90.00
_cell_formula_units_Z 12
_cell_length_a 12.6000(11)
_cell_length_b 17.1138(15)
_cell_length_c 12.0952(9)
_cell_measurement_reflns_used 4617
_cell_measurement_temperature 200(2)
_cell_measurement_theta_max 30.1
_cell_measurement_theta_min 4.4
_cell_volume 2505.9(4)
_computing_cell_refinement
;
CrysAlis RED, Oxford Diffraction Ltd.,
Version 1.171.27p5 beta (release 01-04-2005 CrysAlis171 .NET)
(compiled Apr  1 2005,17:53:34)
;
_computing_data_collection
;
CrysAlis CCD, Oxford Diffraction Ltd.,
Version 1.171.27p5 beta (release 01-04-2005 CrysAlis171 .NET)
(compiled Apr  1 2005,17:53:34)
;
_computing_data_reduction
;
CrysAlis RED, Oxford Diffraction Ltd.,
Version 1.171.27p5 beta (release 01-04-2005 CrysAlis171 .NET)
(compiled Apr  1 2005,17:53:34)
;
_computing_molecular_graphics
;
 ORTEP (M. N. Burnett, C. K. Johnson, ORTEP-III: Oak Ridge Thermal Ellipsoid
 Plot Program for Crystal Structure Illustrations, Oak Ridge National
 Laboratory Report ORNL-6895, 1996). Windows version (L. J. Farrugia, Univ.
 Glasgow) used --- SCHAKAL (E. Keller, University of  Freiburg (Breisgau),
 Germany, 1995)'
;
_computing_publication_material
;PLATON (A. L. Spek, Acta Crystallogr, Sect. A, 1990, 46, C34, 1995 version).
 --- T.B.Cohen, Pure Appl. Chem. 1996,68,2339-2359 (atomic masses).
;
_computing_structure_refinement 'SHELXL-97 (Sheldrick, 1997)'
_computing_structure_solution 'SHELXS-97 (Sheldrick, 1997)'
_diffrn_ambient_temperature 200(2)
_diffrn_detector_area_resol_mean 15.9809
_diffrn_measured_fraction_theta_full 0.991
_diffrn_measured_fraction_theta_max 0.991
_diffrn_measurement_device 'CCD camera on \k-goniostat'
_diffrn_measurement_device_type KappaCCD
_diffrn_measurement_method omega-scan
_diffrn_radiation_monochromator graphite
_diffrn_radiation_source 'Spellman generator'
_diffrn_radiation_type 'Mo K\a'
_diffrn_radiation_wavelength 0.71073
_diffrn_reflns_av_R_equivalents 0.0443
_diffrn_reflns_av_sigmaI/netI 0.0490
_diffrn_reflns_limit_h_max 15
_diffrn_reflns_limit_h_min -17
_diffrn_reflns_limit_k_max 24
_diffrn_reflns_limit_k_min -23
_diffrn_reflns_limit_l_max 15
_diffrn_reflns_limit_l_min -17
_diffrn_reflns_number 8632
_diffrn_reflns_theta_full 30.08
_diffrn_reflns_theta_max 30.08
_diffrn_reflns_theta_min 4.45
_exptl_absorpt_coefficient_mu 0.104
_exptl_absorpt_correction_type none
_exptl_crystal_colour colourless
_exptl_crystal_density_diffrn 1.417
_exptl_crystal_density_method 'not measured'
_exptl_crystal_description cubes
_exptl_crystal_F_000 1104
_exptl_crystal_size_max 0.06
_exptl_crystal_size_mid 0.04
_exptl_crystal_size_min 0.03
_refine_diff_density_max 0.215
_refine_diff_density_min -0.204
_refine_diff_density_rms 0.042
_refine_ls_abs_structure_details 'Flack H D (1983), Acta Cryst. A39, 876-881'
_refine_ls_abs_structure_Flack 10(10)
_refine_ls_extinction_method none
_refine_ls_goodness_of_fit_ref 0.988
_refine_ls_hydrogen_treatment mixed
_refine_ls_matrix_type full
_refine_ls_number_parameters 424
_refine_ls_number_reflns 3639
_refine_ls_number_restraints 2
_refine_ls_restrained_S_all 0.987
_refine_ls_R_factor_all 0.0690
_refine_ls_R_factor_gt 0.0469
_refine_ls_shift/su_max 0.000
_refine_ls_shift/su_mean 0.000
_refine_ls_structure_factor_coef Fsqd
_refine_ls_weighting_details 'calc w=1/[\s^2^(Fo^2^)+(0.0550P)^2^+0.0000P] where P=(Fo^2^+2Fc^2^)/3'
_refine_ls_weighting_scheme calc
_refine_ls_wR_factor_gt 0.1004
_refine_ls_wR_factor_ref 0.1138
_reflns_number_gt 2553
_reflns_number_total 3639
_reflns_threshold_expression >2sigma(I)
_cod_data_source_file ic801793p_si_001_4.cif
_cod_data_source_block ax096new_abs
_cod_original_sg_symbol_H-M 'C c'
_cod_database_code 4301454

loop_
_symmetry_equiv_pos_as_xyz
'x, y, z'
'x, -y, z+1/2'
'x+1/2, y+1/2, z'
'x+1/2, -y+1/2, z+1/2'

loop_
_atom_site_label
_atom_site_type_symbol
_atom_site_fract_x
_atom_site_fract_y
_atom_site_fract_z
_atom_site_U_iso_or_equiv
_atom_site_adp_type
_atom_site_occupancy
_atom_site_symmetry_multiplicity
_atom_site_calc_flag
_atom_site_refinement_flags
_atom_site_disorder_assembly
_atom_site_disorder_group
H7B' H 0.193(4) 0.428(3) 0.900(4) 0.062(13) Uiso 1 1 d . . .
H6A' H 0.418(4) 0.441(3) 1.200(4) 0.071(14) Uiso 1 1 d . . .
H6B H 0.999(3) 0.255(2) 0.622(3) 0.040(9) Uiso 1 1 d . . .
H6B' H 0.419(4) 0.510(3) 1.083(4) 0.072(14) Uiso 1 1 d . . .
H6A H 0.926(3) 0.327(2) 0.596(3) 0.026(9) Uiso 1 1 d . . .
H8B' H 0.286(4) 0.349(2) 1.160(4) 0.044(12) Uiso 1 1 d . . .
6B'' H 1.007(3) 0.415(2) 1.121(3) 0.042(10) Uiso 1 1 d . . .
H7A' H 0.290(4) 0.494(3) 0.920(4) 0.060(13) Uiso 1 1 d . . .
H8B H 0.797(3) 0.340(2) 0.415(3) 0.030(9) Uiso 1 1 d . . .
8A'' H 0.822(3) 0.381(2) 0.828(3) 0.037(10) Uiso 1 1 d . . .
8B'' H 0.807(3) 0.324(2) 0.919(3) 0.040(10) Uiso 1 1 d . . .
H7B H 0.921(4) 0.184(3) 0.360(5) 0.062(15) Uiso 1 1 d . . .
6A'' H 0.940(4) 0.339(3) 1.101(4) 0.063(13) Uiso 1 1 d . . .
H8A' H 0.187(4) 0.353(3) 1.051(5) 0.068(15) Uiso 1 1 d . . .
7A'' H 1.012(4) 0.501(3) 0.976(5) 0.074(15) Uiso 1 1 d . . .
7B'' H 0.917(5) 0.494(3) 0.841(5) 0.085(16) Uiso 1 1 d . . .
H7A H 1.002(4) 0.174(2) 0.484(4) 0.048(11) Uiso 1 1 d . . .
H8A H 0.802(4) 0.284(2) 0.336(4) 0.060(13) Uiso 1 1 d . . .
C3A C 1.1659(3) -0.0952(2) 1.1539(3) 0.0350(7) Uani 1 1 d . . .
C5B C 0.9213(3) 0.41034(18) 0.9628(3) 0.0302(6) Uani 1 1 d . . .
N7 N 0.9453(3) 0.19918(18) 0.4330(3) 0.0433(7) Uani 1 1 d . . .
N6B N 0.9622(2) 0.38652(18) 1.0705(2) 0.0371(6) Uani 1 1 d . . .
N1A N 1.3009(3) 0.01248(16) 1.1837(3) 0.0384(7) Uani 1 1 d . . .
N8B N 0.8402(2) 0.37022(17) 0.8925(2) 0.0361(6) Uani 1 1 d . . .
N2A N 1.3238(2) 0.06771(17) 1.1161(3) 0.0415(7) Uani 1 1 d . . .
N4A N 1.1229(3) -0.14871(18) 1.1790(3) 0.0478(8) Uani 1 1 d . . .
C1A C 1.2180(3) -0.03007(17) 1.1170(3) 0.0318(6) Uani 1 1 d . . .
N7B N 0.9632(3) 0.47197(17) 0.9239(3) 0.0393(6) Uani 1 1 d . . .
N3A N 1.2595(2) 0.06215(16) 1.0088(3) 0.0411(7) Uani 1 1 d . . .
N8 N 0.8234(3) 0.3001(2) 0.4002(3) 0.0428(7) Uani 1 1 d . . .
C5 C 0.9055(3) 0.26224(18) 0.4699(3) 0.0322(6) Uani 1 1 d . . .
C2A C 1.1918(3) 0.00078(18) 1.0060(3) 0.0323(7) Uani 1 1 d . . .
C4A C 1.1114(3) -0.02376(19) 0.9043(3) 0.0392(8) Uani 1 1 d . . .
N6 N 0.9495(3) 0.28791(19) 0.5762(2) 0.0407(7) Uani 1 1 d . . .
N5A N 1.0461(3) -0.0463(2) 0.8247(3) 0.0588(10) Uani 1 1 d . . .
N3B N 0.9468(3) 0.09841(16) 1.0107(2) 0.0350(6) Uani 1 1 d . . .
C1B C 0.9906(3) 0.19087(17) 0.9054(3) 0.0284(7) Uani 1 1 d . . .
N2B N 0.8832(3) 0.09291(16) 0.9014(2) 0.0375(7) Uani 1 1 d . . .
N1B N 0.9077(2) 0.14845(16) 0.8354(2) 0.0347(6) Uani 1 1 d . . .
N4B N 1.0875(3) 0.30933(17) 0.8455(3) 0.0384(7) Uani 1 1 d . . .
C3B C 1.0415(3) 0.25669(18) 0.8679(3) 0.0306(7) Uani 1 1 d . . .
C2B C 1.0141(3) 0.15944(18) 1.0148(3) 0.0312(7) Uani 1 1 d . . .
C4B C 1.0949(3) 0.1850(2) 1.1158(3) 0.0376(8) Uani 1 1 d . . .
N5B N 1.1621(3) 0.2080(2) 1.1939(3) 0.0574(10) Uani 1 1 d . . .
N1 N 1.3041(2) 0.30667(15) 0.6848(2) 0.0346(6) Uani 1 1 d . . .
N4 N 1.1278(3) 0.47012(18) 0.6717(3) 0.0461(8) Uani 1 1 d . . .
N2 N 1.3287(2) 0.25011(16) 0.6193(2) 0.0362(6) Uani 1 1 d . . .
N3 N 1.2667(2) 0.25665(16) 0.5101(2) 0.0369(6) Uani 1 1 d . . .
C2 C 1.2013(3) 0.31953(17) 0.5060(3) 0.0304(6) Uani 1 1 d . . .
C1 C 1.2242(3) 0.34999(18) 0.6157(2) 0.0308(6) Uani 1 1 d . . .
C3 C 1.1730(3) 0.41622(18) 0.6507(3) 0.0331(7) Uani 1 1 d . . .
C4 C 1.1235(3) 0.34730(19) 0.4040(3) 0.0358(7) Uani 1 1 d . . .
N5 N 1.0612(3) 0.3730(2) 0.3263(3) 0.0528(9) Uani 1 1 d . . .
C5A C 0.2958(3) 0.42795(18) 1.0535(3) 0.0297(7) Uani 1 1 d . . .
N6A N 0.3813(3) 0.46411(18) 1.1213(2) 0.0393(7) Uani 1 1 d . . .
N8A N 0.2543(3) 0.36457(18) 1.0916(3) 0.0406(7) Uani 1 1 d . . .
N7A N 0.2497(3) 0.45403(18) 0.9474(2) 0.0406(7) Uani 1 1 d . . .

loop_
_atom_site_aniso_label
_atom_site_aniso_U_11
_atom_site_aniso_U_22
_atom_site_aniso_U_33
_atom_site_aniso_U_23
_atom_site_aniso_U_13
_atom_site_aniso_U_12
C3A 0.0372(18) 0.0388(17) 0.0267(15) 0.0012(13) 0.0050(13) -0.0006(14)
C5B 0.0304(17) 0.0294(14) 0.0291(16) -0.0021(12) 0.0055(12) 0.0011(12)
N7 0.051(2) 0.0414(16) 0.0314(16) -0.0045(13) 0.0017(13) 0.0117(14)
N6B 0.0392(16) 0.0420(15) 0.0251(13) -0.0006(12) 0.0004(11) -0.0054(13)
N1A 0.0367(16) 0.0408(15) 0.0358(15) -0.0052(12) 0.0067(12) -0.0028(12)
N8B 0.0377(16) 0.0399(14) 0.0261(14) 0.0010(11) 0.0013(11) -0.0062(12)
N2A 0.0392(17) 0.0383(15) 0.0452(17) -0.0034(13) 0.0089(13) -0.0080(13)
N4A 0.0454(19) 0.0487(17) 0.0444(18) 0.0102(15) 0.0044(14) -0.0038(15)
C1A 0.0304(16) 0.0351(15) 0.0290(15) -0.0036(12) 0.0067(12) -0.0014(12)
N7B 0.0407(17) 0.0368(14) 0.0361(15) -0.0006(12) 0.0035(13) -0.0073(12)
N3A 0.0427(17) 0.0387(14) 0.0406(16) -0.0012(12) 0.0091(13) -0.0033(13)
N8 0.0458(19) 0.0452(17) 0.0289(15) -0.0073(13) -0.0040(13) 0.0125(14)
C5 0.0321(17) 0.0342(14) 0.0276(15) 0.0003(12) 0.0039(12) 0.0004(12)
C2A 0.0352(18) 0.0312(14) 0.0300(15) -0.0020(12) 0.0082(13) 0.0020(12)
C4A 0.041(2) 0.0360(16) 0.0351(18) 0.0065(14) 0.0006(15) 0.0050(14)
N6 0.0423(18) 0.0432(16) 0.0289(14) -0.0080(13) -0.0029(12) 0.0057(14)
N5A 0.055(2) 0.066(2) 0.043(2) -0.0006(17) -0.0086(17) 0.0032(19)
N3B 0.0383(17) 0.0348(14) 0.0308(14) -0.0008(12) 0.0077(12) -0.0018(12)
C1B 0.0314(17) 0.0294(15) 0.0235(15) -0.0023(12) 0.0062(13) -0.0008(13)
N2B 0.0398(17) 0.0358(15) 0.0362(16) -0.0048(13) 0.0094(13) -0.0060(13)
N1B 0.0369(17) 0.0379(14) 0.0279(15) -0.0065(12) 0.0065(12) -0.0055(12)
N4B 0.0429(18) 0.0384(15) 0.0340(16) 0.0010(13) 0.0107(14) -0.0075(13)
C3B 0.0301(17) 0.0342(16) 0.0260(15) -0.0040(13) 0.0049(12) 0.0012(14)
C2B 0.0298(18) 0.0320(15) 0.0317(17) 0.0022(13) 0.0081(14) 0.0017(13)
C4B 0.038(2) 0.0387(18) 0.0329(18) 0.0045(15) 0.0035(15) -0.0009(14)
N5B 0.056(2) 0.059(2) 0.043(2) 0.0007(17) -0.0099(17) -0.0053(18)
N1 0.0363(15) 0.0361(13) 0.0299(14) 0.0054(11) 0.0066(11) 0.0047(11)
N4 0.055(2) 0.0437(17) 0.0369(18) 0.0017(14) 0.0090(15) 0.0073(15)
N2 0.0350(16) 0.0415(15) 0.0320(14) 0.0045(13) 0.0090(11) 0.0052(12)
N3 0.0370(16) 0.0401(15) 0.0327(15) 0.0021(12) 0.0081(12) 0.0034(12)
C2 0.0319(16) 0.0341(15) 0.0235(14) 0.0057(12) 0.0049(12) 0.0017(12)
C1 0.0316(17) 0.0344(15) 0.0263(15) 0.0052(12) 0.0076(12) 0.0028(12)
C3 0.0382(18) 0.0358(16) 0.0234(14) 0.0051(12) 0.0055(12) 0.0052(13)
C4 0.048(2) 0.0372(15) 0.0209(14) 0.0011(12) 0.0066(13) 0.0018(14)
N5 0.065(2) 0.0528(18) 0.0328(17) 0.0022(14) 0.0012(15) 0.0078(17)
C5A 0.0276(16) 0.0309(14) 0.0296(17) 0.0026(13) 0.0065(13) 0.0021(13)
N6A 0.0357(17) 0.0438(16) 0.0304(15) 0.0059(13) -0.0041(12) -0.0062(13)
N8A 0.046(2) 0.0375(16) 0.0336(17) 0.0062(13) 0.0029(14) -0.0097(14)
N7A 0.0413(19) 0.0437(16) 0.0280(15) 0.0024(14) -0.0052(13) -0.0099(14)

loop_
_atom_type_symbol
_atom_type_description
_atom_type_scat_dispersion_real
_atom_type_scat_dispersion_imag
_atom_type_scat_source
C C 0.0033 0.0016 'International Tables Vol C Tables 4.2.6.8 and 6.1.1.4'
H H 0.0000 0.0000 'International Tables Vol C Tables 4.2.6.8 and 6.1.1.4'
N N 0.0061 0.0033 'International Tables Vol C Tables 4.2.6.8 and 6.1.1.4'

loop_
_geom_angle_atom_site_label_1
_geom_angle_atom_site_label_2
_geom_angle_atom_site_label_3
_geom_angle
_geom_angle_site_symmetry_1
_geom_angle_site_symmetry_3
_geom_angle_publ_flag
N4A C3A C1A 177.2(4) . . ?
N7B C5B N8B 119.9(3) . . ?
N7B C5B N6B 120.7(3) . . ?
N8B C5B N6B 119.4(3) . . ?
C5 N7 H7B 121(3) . . ?
C5 N7 H7A 117(3) . . ?
H7B N7 H7A 122(4) . . ?
C5B N6B 6B'' 122(2) . . ?
C5B N6B 6A'' 124(3) . . ?
6B'' N6B 6A'' 114(4) . . ?
N2A N1A C1A 106.3(3) . . ?
C5B N8B 8A'' 119(3) . . ?
C5B N8B 8B'' 122(2) . . ?
8A'' N8B 8B'' 119(4) . . ?
N3A N2A N1A 111.8(3) . . ?
N1A C1A C2A 108.1(3) . . ?
N1A C1A C3A 125.7(3) . . ?
C2A C1A C3A 126.2(3) . . ?
C5B N7B 7A'' 117(3) . . ?
C5B N7B 7B'' 116(3) . . ?
7A'' N7B 7B'' 124(4) . . ?
N2A N3A C2A 106.9(3) . . ?
C5 N8 H8B 125(3) . . ?
C5 N8 H8A 117(3) . . ?
H8B N8 H8A 118(4) . . ?
N8 C5 N7 119.6(3) . . ?
N8 C5 N6 120.2(3) . . ?
N7 C5 N6 120.3(3) . . ?
N3A C2A C1A 106.9(3) . . ?
N3A C2A C4A 123.1(3) . . ?
C1A C2A C4A 130.0(3) . . ?
N5A C4A C2A 177.2(4) . . ?
C5 N6 H6B 115(2) . . ?
C5 N6 H6A 119(3) . . ?
H6B N6 H6A 126(4) . . ?
C2B N3B N2B 106.9(3) . . ?
N1B C1B C2B 108.2(3) . . ?
N1B C1B C3B 123.9(3) . . ?
C2B C1B C3B 127.8(3) . . ?
N1B N2B N3B 111.4(3) . . ?
N2B N1B C1B 105.9(3) . . ?
N4B C3B C1B 175.1(4) . . ?
N3B C2B C1B 107.6(3) . . ?
N3B C2B C4B 124.5(3) . . ?
C1B C2B C4B 127.9(3) . . ?
N5B C4B C2B 176.7(4) . . ?
N2 N1 C1 106.7(3) . . ?
N3 N2 N1 110.8(2) . . ?
N2 N3 C2 106.6(3) . . ?
N3 C2 C1 107.6(3) . . ?
N3 C2 C4 124.3(3) . . ?
C1 C2 C4 128.0(3) . . ?
N1 C1 C2 108.2(3) . . ?
N1 C1 C3 125.3(3) . . ?
C2 C1 C3 126.5(3) . . ?
N4 C3 C1 175.6(4) . . ?
N5 C4 C2 176.2(4) . . ?
N6A C5A N7A 120.5(3) . . ?
N6A C5A N8A 119.8(3) . . ?
N7A C5A N8A 119.8(3) . . ?
C5A N6A H6A' 118(3) . . ?
C5A N6A H6B' 117(3) . . ?
H6A' N6A H6B' 123(4) . . ?
C5A N8A H8B' 117(3) . . ?
C5A N8A H8A' 114(3) . . ?
H8B' N8A H8A' 127(4) . . ?
C5A N7A H7B' 120(3) . . ?
C5A N7A H7A' 116(3) . . ?
H7B' N7A H7A' 122(4) . . ?

loop_
_geom_bond_atom_site_label_1
_geom_bond_atom_site_label_2
_geom_bond_distance
_geom_bond_site_symmetry_2
_geom_bond_publ_flag
C3A N4A 1.148(5) . ?
C3A C1A 1.426(5) . ?
C5B N7B 1.323(4) . ?
C5B N8B 1.326(4) . ?
C5B N6B 1.326(4) . ?
N7 C5 1.318(4) . ?
N7 H7B 0.89(5) . ?
N7 H7A 0.92(5) . ?
N6B 6B'' 0.86(4) . ?
N6B 6A'' 0.96(5) . ?
N1A N2A 1.333(4) . ?
N1A C1A 1.343(4) . ?
N8B 8A'' 0.78(4) . ?
N8B 8B'' 0.99(4) . ?
N2A N3A 1.329(4) . ?
C1A C2A 1.394(4) . ?
N7B 7A'' 0.89(6) . ?
N7B 7B'' 1.08(6) . ?
N3A C2A 1.348(4) . ?
N8 C5 1.310(4) . ?
N8 H8B 0.81(4) . ?
N8 H8A 0.79(5) . ?
C5 N6 1.326(4) . ?
C2A C4A 1.423(5) . ?
C4A N5A 1.146(5) . ?
N6 H6B 0.91(4) . ?
N6 H6A 0.79(4) . ?
N3B C2B 1.338(4) . ?
N3B N2B 1.346(4) . ?
C1B N1B 1.358(4) . ?
C1B C2B 1.383(4) . ?
C1B C3B 1.431(4) . ?
N2B N1B 1.332(4) . ?
N4B C3B 1.144(4) . ?
C2B C4B 1.424(5) . ?
C4B N5B 1.150(5) . ?
N1 N2 1.340(4) . ?
N1 C1 1.340(4) . ?
N4 C3 1.149(4) . ?
N2 N3 1.339(4) . ?
N3 C2 1.349(4) . ?
C2 C1 1.379(4) . ?
C2 C4 1.428(4) . ?
C1 C3 1.425(4) . ?
C4 N5 1.133(5) . ?
C5A N6A 1.314(5) . ?
C5A N7A 1.330(4) . ?
C5A N8A 1.340(5) . ?
N6A H6A' 1.02(5) . ?
N6A H6B' 1.09(5) . ?
N8A H8B' 0.85(5) . ?
N8A H8A' 0.88(5) . ?
N7A H7B' 0.90(5) . ?
N7A H7A' 0.97(5) . ?

loop_
_geom_hbond_atom_site_label_D
_geom_hbond_atom_site_label_H
_geom_hbond_atom_site_label_A
_geom_hbond_distance_DH
_geom_hbond_distance_HA
_geom_hbond_distance_DA
_geom_hbond_angle_DHA
_geom_hbond_site_symmetry_A
N6A H6A' N1B 1.02(5) 2.27(5) 3.170(4) 147(4) 4_455
N6A H6A' N5A 1.02(5) 2.61(5) 3.084(5) 108(3) 4_455
N6A H6A' N2B 1.02(5) 2.65(5) 3.519(4) 143(3) 4_455
N6 H6B N4A 0.91(4) 2.37(4) 3.239(5) 160(3) 2_554
N6A H6B' N3B 1.09(5) 1.82(5) 2.892(4) 165(4) 3_455
N6A H6B' N2B 1.09(5) 2.54(5) 3.460(4) 141(4) 3_455
N6 H6A N2A 0.79(4) 2.27(4) 3.044(5) 166(4) 4_454
N8A H8B' N1B 0.85(5) 2.25(5) 3.053(5) 157(4) 4_455
N6B 6B'' N4 0.86(4) 2.46(4) 3.233(5) 150(3) 2_565
N6B 6B'' N5 0.86(4) 2.49(4) 3.006(4) 119(3) 1_556
N7A H7A' N2B 0.97(5) 2.10(5) 3.050(5) 166(4) 3_455
N7A H7A' N3B 0.97(5) 2.66(5) 3.435(5) 137(4) 3_455
N8 H8B N3A 0.81(4) 2.14(4) 2.919(5) 162(4) 4_454
N8B 8A'' N1A 0.78(4) 2.48(4) 3.156(4) 146(3) 4_454
N8B 8A'' N5B 0.78(4) 2.68(4) 3.100(5) 116(3) 4_454
N8B 8A'' N2A 0.78(4) 2.71(4) 3.460(4) 162(3) 4_454
N8B 8B'' N3 0.99(4) 1.92(4) 2.885(4) 165(3) 4_455
N8B 8B'' N2 0.99(4) 2.68(4) 3.465(4) 137(3) 4_455
N7 H7B N1 0.89(5) 2.22(5) 3.037(5) 152(4) 4_454
N6B 6A'' N2 0.96(5) 2.13(5) 3.033(4) 156(4) 4_455
N8A H8A' N4B 0.88(5) 2.56(5) 3.272(5) 139(4) 1_455
N7B 7A'' N4 0.89(6) 2.47(6) 3.290(5) 154(4) 2_565
N7B 7B'' N1A 1.08(6) 2.06(6) 3.066(4) 155(4) 4_454
N7 H7A N4A 0.92(5) 2.46(5) 3.304(5) 153(3) 2_554
N8 H8A N1 0.79(5) 2.41(5) 3.136(4) 153(4) 4_454

loop_
_geom_torsion_atom_site_label_1
_geom_torsion_atom_site_label_2
_geom_torsion_atom_site_label_3
_geom_torsion_atom_site_label_4
_geom_torsion
_geom_torsion_site_symmetry_1
_geom_torsion_site_symmetry_2
_geom_torsion_site_symmetry_3
_geom_torsion_site_symmetry_4
_geom_torsion_publ_flag
C1A N1A N2A N3A -0.2(4) . . . . ?
N2A N1A C1A C2A 0.4(3) . . . . ?
N2A N1A C1A C3A -179.3(3) . . . . ?
N4A C3A C1A N1A -154(8) . . . . ?
N4A C3A C1A C2A 26(8) . . . . ?
N1A N2A N3A C2A -0.1(4) . . . . ?
N2A N3A C2A C1A 0.4(4) . . . . ?
N2A N3A C2A C4A -179.4(3) . . . . ?
N1A C1A C2A N3A -0.5(4) . . . . ?
C3A C1A C2A N3A 179.2(3) . . . . ?
N1A C1A C2A C4A 179.2(3) . . . . ?
C3A C1A C2A C4A -1.1(6) . . . . ?
N3A C2A C4A N5A 168(9) . . . . ?
C1A C2A C4A N5A -12(9) . . . . ?
C2B N3B N2B N1B 0.0(4) . . . . ?
N3B N2B N1B C1B 0.2(4) . . . . ?
C2B C1B N1B N2B -0.4(3) . . . . ?
C3B C1B N1B N2B 180.0(3) . . . . ?
N1B C1B C3B N4B -173(4) . . . . ?
C2B C1B C3B N4B 8(4) . . . . ?
N2B N3B C2B C1B -0.3(4) . . . . ?
N2B N3B C2B C4B -179.9(3) . . . . ?
N1B C1B C2B N3B 0.4(4) . . . . ?
C3B C1B C2B N3B -180.0(3) . . . . ?
N1B C1B C2B C4B -179.9(3) . . . . ?
C3B C1B C2B C4B -0.3(6) . . . . ?
N3B C2B C4B N5B 169(7) . . . . ?
C1B C2B C4B N5B -10(8) . . . . ?
C1 N1 N2 N3 0.3(3) . . . . ?
N1 N2 N3 C2 0.3(3) . . . . ?
N2 N3 C2 C1 -0.8(3) . . . . ?
N2 N3 C2 C4 179.0(3) . . . . ?
N2 N1 C1 C2 -0.8(3) . . . . ?
N2 N1 C1 C3 179.4(3) . . . . ?
N3 C2 C1 N1 1.0(4) . . . . ?
C4 C2 C1 N1 -178.8(3) . . . . ?
N3 C2 C1 C3 -179.3(3) . . . . ?
C4 C2 C1 C3 0.9(5) . . . . ?
N1 C1 C3 N4 178(100) . . . . ?
C2 C1 C3 N4 -1(5) . . . . ?
N3 C2 C4 N5 -169(6) . . . . ?
C1 C2 C4 N5 11(6) . . . . ?
